data_7010389
loop_
_publ_author_name
'Snaith, Tom J.'
'Low, Paul J.'
'Rousseau, Roger'
'Puschmann, Horst'
'Howard, Judith A. K.'

_publ_section_title
;
 Structural and electronic variations in cobalt--alkyne
 clusters&#x200A;&#x2020;
;
_journal_issue 3
_journal_name_full 'Journal of the Chemical Society, Dalton Transactions'
_journal_page_first 292
_journal_paper_doi 10.1039/b008445j
_journal_year 2001
_chemical_formula_sum 'C38 H27 Co2 N O4 P2'
_chemical_formula_weight 741.41
_chemical_name_systematic
; 
 ? 
;
_space_group_IT_number 11
_symmetry_cell_setting monoclinic
_symmetry_space_group_name_Hall '-P 2yb'
_symmetry_space_group_name_H-M 'P 1 21/m 1'
_atom_sites_solution_hydrogens geom
_atom_sites_solution_primary direct
_atom_sites_solution_secondary difmap
_audit_creation_method SHELXL-97
_cell_angle_alpha 90
_cell_angle_beta 92.212(10)
_cell_angle_gamma 90
_cell_formula_units_Z 2
_cell_length_a 9.3295(2)
_cell_length_b 16.6546(4)
_cell_length_c 11.1253(3)
_cell_measurement_temperature 100(2)
_cell_volume 1727.35(7)
_computing_cell_refinement 'SMART-NT V5.0 (Bruker, 1998)'
_computing_data_collection 'SMART-NT V5.0 (Bruker, 1998)'
_computing_data_reduction 'SAINT-NT V5.0 (Bruker, 1998)'
_computing_molecular_graphics 'ORTEP (Ferrugia, 2000)'
_computing_structure_refinement 'SHELXL-97 (Sheldrick, 1997)'
_computing_structure_solution 'SHELXS-97 (Sheldrick, 1997)'
_diffrn_ambient_temperature 100(2)
_diffrn_detector_area_resol_mean 8
_diffrn_measured_fraction_theta_full 0.996
_diffrn_measured_fraction_theta_max 0.996
_diffrn_measurement_device_type 'Bruker SMART CCD 1K area detector'
_diffrn_measurement_method \w-scans
_diffrn_radiation_monochromator graphite
_diffrn_radiation_source 'fine-focus sealed tube'
_diffrn_radiation_type MoK\a
_diffrn_radiation_wavelength 0.71073
_diffrn_reflns_av_R_equivalents 0.0293
_diffrn_reflns_av_sigmaI/netI 0.0175
_diffrn_reflns_limit_h_max 12
_diffrn_reflns_limit_h_min -12
_diffrn_reflns_limit_k_max 22
_diffrn_reflns_limit_k_min -22
_diffrn_reflns_limit_l_max 15
_diffrn_reflns_limit_l_min -15
_diffrn_reflns_number 21205
_diffrn_reflns_theta_full 1.83
_diffrn_reflns_theta_max 29
_diffrn_reflns_theta_min 1.83
_exptl_absorpt_coefficient_mu 1.093
_exptl_absorpt_correction_T_max 0.7458
_exptl_absorpt_correction_T_min 0.5951
_exptl_absorpt_correction_type multi-scan
_exptl_absorpt_process_details 'SADABS (G.M.Sheldrick,1998), R(int)=0.0453 before correction'
_exptl_crystal_colour clear_light_red
_exptl_crystal_density_diffrn 1.425
_exptl_crystal_density_meas ?
_exptl_crystal_density_method .
_exptl_crystal_description prism
_exptl_crystal_F_000 756
_exptl_crystal_size_max 0.45
_exptl_crystal_size_mid 0.4
_exptl_crystal_size_min 0.25
_refine_diff_density_max 0.405
_refine_diff_density_min -0.373
_refine_diff_density_rms 0.056
_refine_ls_extinction_method none
_refine_ls_goodness_of_fit_ref 1.044
_refine_ls_hydrogen_treatment mixed
_refine_ls_matrix_type full
_refine_ls_number_parameters 232
_refine_ls_number_reflns 4731
_refine_ls_number_restraints 0
_refine_ls_restrained_S_all 1.044
_refine_ls_R_factor_all 0.0283
_refine_ls_R_factor_gt 0.0258
_refine_ls_shift/su_max 0.001
_refine_ls_shift/su_mean 0.000
_refine_ls_structure_factor_coef Fsqd
_refine_ls_weighting_details 'calc w=1/[\s^2^(Fo^2^)+(0.0323P)^2^+1.0165P] where P=(Fo^2^+2Fc^2^)/3'
_refine_ls_weighting_scheme calc
_refine_ls_wR_factor_gt 0.0661
_refine_ls_wR_factor_ref 0.0676
_reflns_number_gt 4424
_reflns_number_total 4731
_reflns_threshold_expression >2sigma(I)
_cod_data_source_file b008445j.txt
_cod_data_source_block 00srv218
_cod_depositor_comments
;
The following automatic conversions were performed:
'_symmetry_cell_setting' value 'Monoclinic' changed to 'monoclinic'
according to '/home/saulius/struct/CIF-dictionaries/cif_core.dic'
dictionary named 'cif_core.dic' version 2.4.1 from 2010-06-29.

Automatic conversion script
Id: cif_fix_enum 1527 2010-12-29 10:47:43Z saulius 
;
_cod_original_sg_symbol_H-M P2(1)/m
_cod_database_code 7010389

loop_
_symmetry_equiv_pos_as_xyz
'x, y, z'
'-x, y+1/2, -z'
'-x, -y, -z'
'x, -y-1/2, z'

loop_
_atom_site_label
_atom_site_type_symbol
_atom_site_fract_x
_atom_site_fract_y
_atom_site_fract_z
_atom_site_U_iso_or_equiv
_atom_site_adp_type
_atom_site_occupancy
_atom_site_symmetry_multiplicity
_atom_site_calc_flag
_atom_site_refinement_flags
_atom_site_disorder_assembly
_atom_site_disorder_group
Co1 Co 0.468413(17) 0.175825(10) 0.626855(14) 0.01334(6) Uani 1 1 d . . .
P1 P 0.33030(3) 0.158593(19) 0.78356(3) 0.01335(7) Uani 1 1 d . . .
C51 C 0.9600(2) 0.2500 0.1617(2) 0.0283(4) Uani 1 2 d S . .
O11 O 0.62744(13) 0.02496(7) 0.60939(11) 0.0339(3) Uani 1 1 d . . .
O12 O 0.25979(12) 0.15540(6) 0.42483(9) 0.0258(2) Uani 1 1 d . . .
C3 C 0.61497(19) 0.2500 0.57362(16) 0.0165(3) Uani 1 2 d S . .
C4 C 0.6140(2) 0.2500 0.69504(17) 0.0174(3) Uani 1 2 d S . .
C5 C 0.22478(19) 0.2500 0.80950(16) 0.0150(3) Uani 1 2 d S . .
H5A H 0.1402 0.2500 0.7560 0.018 Uiso 1 2 calc SR . .
H5B H 0.1932 0.2500 0.8916 0.018 Uiso 1 2 calc SR . .
C11 C 0.56426(15) 0.08330(8) 0.61879(12) 0.0208(3) Uani 1 1 d . . .
C12 C 0.34068(14) 0.16222(8) 0.50428(12) 0.0174(2) Uani 1 1 d . . .
C31 C 0.8754(2) 0.2500 0.26756(18) 0.0219(4) Uani 1 2 d S . .
C32 C 0.9406(2) 0.2500 0.3823(2) 0.0253(4) Uani 1 2 d S . .
H32 H 1.0401 0.2500 0.3916 0.030 Uiso 1 2 calc SR . .
C33 C 0.8566(2) 0.2500 0.48297(18) 0.0216(4) Uani 1 2 d S . .
H33 H 0.9003 0.2500 0.5595 0.026 Uiso 1 2 calc SR . .
C34 C 0.70631(19) 0.2500 0.46960(16) 0.0168(3) Uani 1 2 d S . .
C35 C 0.6433(2) 0.2500 0.35313(18) 0.0237(4) Uani 1 2 d S . .
H35 H 0.5438 0.2500 0.3433 0.028 Uiso 1 2 calc SR . .
C36 C 0.7260(2) 0.2500 0.25232(18) 0.0230(4) Uani 1 2 d S . .
H36 H 0.6828 0.2500 0.1756 0.028 Uiso 1 2 calc SR . .
N1 N 1.0245(2) 0.2500 0.0753(2) 0.0381(5) Uani 1 2 d S . .
C111 C 0.41669(14) 0.13533(7) 0.93022(11) 0.0157(2) Uani 1 1 d . . .
C112 C 0.34209(16) 0.14064(9) 1.03694(12) 0.0227(3) Uani 1 1 d . . .
H112 H 0.2485 0.1599 1.0349 0.027 Uiso 1 1 calc R . .
C113 C 0.40759(17) 0.11721(10) 1.14598(12) 0.0271(3) Uani 1 1 d . . .
H113 H 0.3573 0.1206 1.2164 0.033 Uiso 1 1 calc R . .
C114 C 0.54731(17) 0.08878(9) 1.15009(12) 0.0261(3) Uani 1 1 d . . .
H114 H 0.5902 0.0726 1.2230 0.031 Uiso 1 1 calc R . .
C115 C 0.62324(16) 0.08440(9) 1.04550(13) 0.0248(3) Uani 1 1 d . . .
H115 H 0.7174 0.0660 1.0484 0.030 Uiso 1 1 calc R . .
C116 C 0.55817(15) 0.10766(8) 0.93581(12) 0.0202(3) Uani 1 1 d . . .
H116 H 0.6094 0.1047 0.8659 0.024 Uiso 1 1 calc R . .
C121 C 0.18699(14) 0.08309(8) 0.76807(11) 0.0174(2) Uani 1 1 d . . .
C122 C 0.06925(16) 0.08164(10) 0.84296(14) 0.0279(3) Uani 1 1 d . . .
H122 H 0.0616 0.1201 0.9030 0.033 Uiso 1 1 calc R . .
C123 C -0.03622(18) 0.02278(11) 0.82776(16) 0.0357(4) Uani 1 1 d . . .
H123 H -0.1133 0.0219 0.8783 0.043 Uiso 1 1 calc R . .
C124 C -0.02705(18) -0.03450(10) 0.73776(16) 0.0337(4) Uani 1 1 d . . .
H124 H -0.0976 -0.0737 0.7282 0.040 Uiso 1 1 calc R . .
C125 C 0.08755(18) -0.03309(9) 0.66219(14) 0.0282(3) Uani 1 1 d . . .
H125 H 0.0935 -0.0711 0.6014 0.034 Uiso 1 1 calc R . .
C126 C 0.19385(15) 0.02523(8) 0.67712(12) 0.0205(3) Uani 1 1 d . . .
H126 H 0.2704 0.0257 0.6260 0.025 Uiso 1 1 calc R . .
H4 H 0.678(3) 0.2500 0.763(2) 0.029(7) Uiso 1 2 d S . .

loop_
_atom_site_aniso_label
_atom_site_aniso_U_11
_atom_site_aniso_U_22
_atom_site_aniso_U_33
_atom_site_aniso_U_23
_atom_site_aniso_U_13
_atom_site_aniso_U_12
Co1 0.01500(9) 0.01425(9) 0.01084(8) -0.00031(5) 0.00163(6) 0.00097(6)
P1 0.01553(14) 0.01330(14) 0.01129(14) -0.00035(10) 0.00136(11) -0.00082(11)
C51 0.0275(10) 0.0256(10) 0.0327(11) 0.000 0.0138(9) 0.000
O11 0.0386(6) 0.0274(6) 0.0358(6) -0.0036(5) 0.0009(5) 0.0144(5)
O12 0.0311(5) 0.0242(5) 0.0216(5) -0.0039(4) -0.0080(4) 0.0018(4)
C3 0.0140(8) 0.0189(8) 0.0167(8) 0.000 0.0016(6) 0.000
C4 0.0163(8) 0.0189(8) 0.0169(8) 0.000 0.0004(6) 0.000
C5 0.0151(8) 0.0159(8) 0.0142(7) 0.000 0.0028(6) 0.000
C11 0.0233(6) 0.0225(6) 0.0168(6) -0.0005(5) 0.0020(5) 0.0012(5)
C12 0.0209(6) 0.0148(6) 0.0166(6) -0.0013(4) 0.0032(5) 0.0009(5)
C31 0.0241(9) 0.0159(8) 0.0265(10) 0.000 0.0128(8) 0.000
C32 0.0159(8) 0.0278(10) 0.0328(11) 0.000 0.0080(8) 0.000
C33 0.0169(8) 0.0244(9) 0.0236(9) 0.000 0.0013(7) 0.000
C34 0.0157(8) 0.0159(8) 0.0190(8) 0.000 0.0041(6) 0.000
C35 0.0169(8) 0.0352(11) 0.0194(9) 0.000 0.0044(7) 0.000
C36 0.0249(9) 0.0268(10) 0.0178(9) 0.000 0.0064(7) 0.000
N1 0.0353(11) 0.0439(12) 0.0367(11) 0.000 0.0215(9) 0.000
C111 0.0204(6) 0.0137(5) 0.0128(5) 0.0006(4) 0.0003(4) -0.0005(4)
C112 0.0255(7) 0.0269(7) 0.0157(6) 0.0017(5) 0.0025(5) 0.0039(5)
C113 0.0346(8) 0.0333(8) 0.0136(6) 0.0019(5) 0.0025(5) 0.0036(6)
C114 0.0367(8) 0.0254(7) 0.0156(6) 0.0030(5) -0.0061(5) 0.0029(6)
C115 0.0254(7) 0.0269(7) 0.0218(7) 0.0008(5) -0.0044(5) 0.0055(6)
C116 0.0225(6) 0.0222(6) 0.0160(6) -0.0005(5) 0.0006(5) 0.0016(5)
C121 0.0191(6) 0.0163(6) 0.0167(6) -0.0001(4) 0.0000(4) -0.0031(5)
C122 0.0264(7) 0.0298(8) 0.0281(7) -0.0093(6) 0.0085(6) -0.0105(6)
C123 0.0288(8) 0.0384(9) 0.0406(9) -0.0086(7) 0.0115(7) -0.0141(7)
C124 0.0317(8) 0.0312(8) 0.0382(9) -0.0055(7) 0.0004(6) -0.0163(7)
C125 0.0363(8) 0.0224(7) 0.0257(7) -0.0060(5) -0.0005(6) -0.0080(6)
C126 0.0255(6) 0.0177(6) 0.0184(6) -0.0007(5) 0.0008(5) -0.0025(5)

loop_
_atom_type_symbol
_atom_type_description
_atom_type_scat_dispersion_real
_atom_type_scat_dispersion_imag
_atom_type_scat_source
C C 0.0033 0.0016 'International Tables Vol C Tables 4.2.6.8 and 6.1.1.4'
H H 0.0000 0.0000 'International Tables Vol C Tables 4.2.6.8 and 6.1.1.4'
N N 0.0061 0.0033 'International Tables Vol C Tables 4.2.6.8 and 6.1.1.4'
O O 0.0106 0.0060 'International Tables Vol C Tables 4.2.6.8 and 6.1.1.4'
P P 0.1023 0.0942 'International Tables Vol C Tables 4.2.6.8 and 6.1.1.4'
Co Co 0.3494 0.9721 'International Tables Vol C Tables 4.2.6.8 and 6.1.1.4'

loop_
_geom_angle_atom_site_label_1
_geom_angle_atom_site_label_2
_geom_angle_atom_site_label_3
_geom_angle
_geom_angle_site_symmetry_1
_geom_angle_site_symmetry_3
_geom_angle_publ_flag
C11 Co1 C12 99.93(6) . . ?
C11 Co1 C3 99.96(6) . . ?
C12 Co1 C3 107.61(7) . . ?
C11 Co1 C4 102.82(6) . . ?
C12 Co1 C4 143.40(6) . . ?
C3 Co1 C4 40.35(7) . . ?
C11 Co1 P1 103.55(4) . . ?
C12 Co1 P1 101.06(4) . . ?
C3 Co1 P1 138.83(5) . . ?
C4 Co1 P1 101.00(5) . . ?
C11 Co1 Co1 149.65(5) . 4_565 ?
C12 Co1 Co1 97.27(4) . 4_565 ?
C3 Co1 Co1 50.73(3) . 4_565 ?
C4 Co1 Co1 51.07(3) . 4_565 ?
P1 Co1 Co1 97.407(9) . 4_565 ?
C111 P1 C121 103.42(6) . . ?
C111 P1 C5 104.75(7) . . ?
C121 P1 C5 100.89(6) . . ?
C111 P1 Co1 118.45(4) . . ?
C121 P1 Co1 117.10(4) . . ?
C5 P1 Co1 110.20(5) . . ?
N1 C51 C31 178.3(3) . . ?
C4 C3 C34 144.82(17) . . ?
C4 C3 Co1 70.41(9) . 4_565 ?
C34 C3 Co1 132.54(8) . 4_565 ?
C4 C3 Co1 70.41(9) . . ?
C34 C3 Co1 132.54(8) . . ?
Co1 C3 Co1 78.54(7) 4_565 . ?
C3 C4 Co1 69.25(9) . . ?
C3 C4 Co1 69.25(9) . 4_565 ?
Co1 C4 Co1 77.85(7) . 4_565 ?
P1 C5 P1 111.50(9) 4_565 . ?
O11 C11 Co1 177.35(13) . . ?
O12 C12 Co1 178.28(12) . . ?
C32 C31 C36 120.62(17) . . ?
C32 C31 C51 120.98(19) . . ?
C36 C31 C51 118.4(2) . . ?
C33 C32 C31 119.90(18) . . ?
C32 C33 C34 120.37(19) . . ?
C35 C34 C33 118.64(17) . . ?
C35 C34 C3 119.64(16) . . ?
C33 C34 C3 121.72(17) . . ?
C36 C35 C34 121.40(18) . . ?
C35 C36 C31 119.08(19) . . ?
C116 C111 C112 118.82(12) . . ?
C116 C111 P1 119.44(9) . . ?
C112 C111 P1 121.66(10) . . ?
C113 C112 C111 120.29(13) . . ?
C114 C113 C112 120.33(13) . . ?
C113 C114 C115 120.02(13) . . ?
C114 C115 C116 119.97(13) . . ?
C115 C116 C111 120.56(12) . . ?
C126 C121 C122 118.38(12) . . ?
C126 C121 P1 119.01(10) . . ?
C122 C121 P1 122.60(10) . . ?
C123 C122 C121 120.30(14) . . ?
C124 C123 C122 120.51(15) . . ?
C125 C124 C123 119.78(14) . . ?
C124 C125 C126 120.11(14) . . ?
C125 C126 C121 120.90(13) . . ?

loop_
_geom_bond_atom_site_label_1
_geom_bond_atom_site_label_2
_geom_bond_distance
_geom_bond_site_symmetry_2
_geom_bond_publ_flag
Co1 C11 1.7856(14) . ?
Co1 C12 1.7904(14) . ?
Co1 C3 1.9516(14) . ?
Co1 C4 1.9662(15) . ?
Co1 P1 2.2261(3) . ?
Co1 Co1 2.4707(3) 4_565 ?
P1 C111 1.8331(13) . ?
P1 C121 1.8387(13) . ?
P1 C5 1.8417(10) . ?
C51 N1 1.154(3) . ?
C51 C31 1.443(3) . ?
O11 C11 1.1433(18) . ?
O12 C12 1.1455(17) . ?
C3 C4 1.351(3) . ?
C3 C34 1.463(2) . ?
C3 Co1 1.9516(14) 4_565 ?
C4 Co1 1.9662(15) 4_565 ?
C5 P1 1.8417(10) 4_565 ?
C31 C32 1.392(3) . ?
C31 C36 1.397(3) . ?
C32 C33 1.392(3) . ?
C33 C34 1.405(3) . ?
C34 C35 1.402(3) . ?
C35 C36 1.386(3) . ?
C111 C116 1.3972(18) . ?
C111 C112 1.4021(18) . ?
C112 C113 1.3929(19) . ?
C113 C114 1.386(2) . ?
C114 C115 1.387(2) . ?
C115 C116 1.3966(19) . ?
C121 C126 1.4005(18) . ?
C121 C122 1.4044(19) . ?
C122 C123 1.395(2) . ?
C123 C124 1.388(2) . ?
C124 C125 1.386(2) . ?
C125 C126 1.393(2) . ?
